data_2015573
loop_
_publ_author_name
'Chopra, Deepak'
'Mohan, T. P.'
'Vishalakshi, B'
'T. N. Guru Row'

_publ_section_title
;4-(4-Fluoro-3-phenoxyphenyl)-6-(4-fluorophenyl)-2-oxo-1,2-dihydropyridine-3-carbonitrile
 and the 6-(4-methylphenyl)- analogue
;
_journal_coeditor_code OB3010
_journal_issue 9
_journal_name_full 'Acta Crystallographica Section C'
_journal_page_first o540
_journal_page_last o543
_journal_paper_doi 10.1107/S010827010602378X
_journal_volume 62
_journal_year 2006
_chemical_formula_iupac 'C24 H14 F2 N2 O2'
_chemical_formula_moiety 'C24 H14 F2 N2 O2'
_chemical_formula_sum 'C24 H14 F2 N2 O2'
_chemical_formula_weight 400.37
_chemical_name_systematic
;
4-(4-Fluoro-3-phenoxyphenyl)-6-(4-fluorophenyl)-2-oxo-1,2-dihydropyridine-
3-carbonitrile
;
_space_group_IT_number 2
_symmetry_cell_setting triclinic
_symmetry_space_group_name_Hall '-P 1'
_symmetry_space_group_name_H-M 'P -1'
_atom_sites_solution_hydrogens geom
_atom_sites_solution_primary direct
_atom_sites_solution_secondary difmap
_cell_angle_alpha 80.546(10)
_cell_angle_beta 86.710(12)
_cell_angle_gamma 81.598(10)
_cell_formula_units_Z 2
_cell_length_a 7.572(4)
_cell_length_b 9.337(5)
_cell_length_c 14.027(8)
_cell_measurement_reflns_used 455
_cell_measurement_temperature 290(2)
_cell_measurement_theta_max 25.4
_cell_measurement_theta_min 1.4
_cell_volume 967.2(9)
_computing_cell_refinement 'SAINT (Bruker, 2004)'
_computing_data_collection 'SMART (Bruker, 2004)'
_computing_data_reduction SAINT
_computing_molecular_graphics
;
Ortep-3 for Windows (Farrugia, 1997)
and CAMERON (Watkin <i>et al.</i>,  1993)
;
_computing_publication_material 'PLATON (Spek, 2003)'
_computing_structure_refinement 'SHELXL97 (Sheldrick, 1997)'
_computing_structure_solution 'SIR92 (Altomare <i>et al.</i>,  1993)'
_diffrn_ambient_temperature 290(2)
_diffrn_measured_fraction_theta_full 0.997
_diffrn_measured_fraction_theta_max 0.970
_diffrn_measurement_device_type 'Bruker SMART APEX CCD area-detector'
_diffrn_measurement_method '\f and \w scans'
_diffrn_radiation_monochromator graphite
_diffrn_radiation_source 'fine-focus sealed tube'
_diffrn_radiation_type MoK\a
_diffrn_radiation_wavelength 0.71073
_diffrn_reflns_av_R_equivalents 0.0732
_diffrn_reflns_av_sigmaI/netI 0.1222
_diffrn_reflns_limit_h_max 9
_diffrn_reflns_limit_h_min -9
_diffrn_reflns_limit_k_max 11
_diffrn_reflns_limit_k_min -11
_diffrn_reflns_limit_l_max 17
_diffrn_reflns_limit_l_min -17
_diffrn_reflns_number 10089
_diffrn_reflns_reduction_process
;
 ?
;
_diffrn_reflns_theta_full 25.00
_diffrn_reflns_theta_max 26.37
_diffrn_reflns_theta_min 1.47
_diffrn_standards_number 0
_exptl_absorpt_coefficient_mu 0.102
_exptl_absorpt_correction_T_max 0.9980
_exptl_absorpt_correction_T_min 0.9481
_exptl_absorpt_correction_type multi-scan
_exptl_absorpt_process_details '(SADABS; Sheldrick, 1996)'
_exptl_crystal_colour ' colorless '
_exptl_crystal_density_diffrn 1.375
_exptl_crystal_density_method 'Not Measured'
_exptl_crystal_description 'block '
_exptl_crystal_F_000 412
_exptl_crystal_size_max 0.09
_exptl_crystal_size_mid 0.03
_exptl_crystal_size_min 0.02
_refine_diff_density_max 0.139
_refine_diff_density_min -0.150
_refine_ls_extinction_method none
_refine_ls_goodness_of_fit_ref 0.980
_refine_ls_hydrogen_treatment mixed
_refine_ls_matrix_type full
_refine_ls_number_parameters 275
_refine_ls_number_reflns 3843
_refine_ls_number_restraints 0
_refine_ls_restrained_S_all 0.980
_refine_ls_R_factor_all 0.1960
_refine_ls_R_factor_gt 0.0742
_refine_ls_shift/su_max 0.000
_refine_ls_shift/su_mean 0.000
_refine_ls_structure_factor_coef Fsqd
_refine_ls_weighting_details 'calc w=1/[\s^2^(Fo^2^)+(0.0358P)^2^] where P=(Fo^2^+2Fc^2^)/3'
_refine_ls_weighting_scheme calc
_refine_ls_wR_factor_gt 0.0951
_refine_ls_wR_factor_ref 0.1211
_reflns_number_gt 3260
_reflns_number_total 3843
_reflns_threshold_expression I>2\s(I)
_cod_data_source_file ob3010.cif
_cod_data_source_block I
_cod_database_code 2015573
_cod_database_fobs_code 2015573

loop_
_symmetry_equiv_pos_as_xyz
x,y,z
-x,-y,-z

loop_
_atom_site_type_symbol
_atom_site_label
_atom_site_fract_x
_atom_site_fract_y
_atom_site_fract_z
_atom_site_U_iso_or_equiv
_atom_site_adp_type
_atom_site_calc_flag
_atom_site_refinement_flags
_atom_site_occupancy
F F1 0.0527(2) 0.2506(2) -0.08774(13) 0.0738(6) Uani d . 1
F F2 -0.3179(3) 1.0145(2) 0.54226(15) 0.1015(8) Uani d . 1
N N1 0.3036(3) 0.5428(3) 0.4122(2) 0.0523(8) Uani d . 1
N N2 0.6198(4) 0.2070(3) 0.2194(2) 0.0715(10) Uani d . 1
O O1 0.3431(3) 0.3911(2) -0.09495(15) 0.0604(7) Uani d . 1
O O2 0.5749(3) 0.3997(3) 0.41606(16) 0.0784(8) Uani d . 1
C C1 0.7055(7) 0.0562(6) -0.1805(5) 0.115(2) Uani d . 1
C C2 0.5961(7) 0.1474(6) -0.2458(4) 0.1060(17) Uani d . 1
C C3 0.4723(5) 0.2579(4) -0.2164(3) 0.0728(12) Uani d . 1
C C4 0.4616(4) 0.2728(4) -0.1202(3) 0.0514(9) Uani d . 1
C C5 0.5679(5) 0.1815(4) -0.0543(3) 0.0693(11) Uani d . 1
C C6 0.6910(5) 0.0739(5) -0.0849(4) 0.1001(15) Uani d . 1
C C7 0.2447(4) 0.3656(3) -0.0089(2) 0.0442(8) Uani d . 1
C C8 0.2858(4) 0.4143(3) 0.0731(2) 0.0466(9) Uani d . 1
C C9 0.1757(4) 0.4004(3) 0.1560(2) 0.0407(8) Uani d . 1
C C10 0.0199(4) 0.3384(3) 0.1546(2) 0.0510(9) Uani d . 1
C C11 -0.0208(4) 0.2870(3) 0.0732(2) 0.0552(10) Uani d . 1
C C12 0.0910(5) 0.3004(4) -0.0065(2) 0.0498(9) Uani d . 1
C C13 0.2244(4) 0.4500(3) 0.2452(2) 0.0435(8) Uani d . 1
C C14 0.1038(4) 0.5504(3) 0.2889(2) 0.0505(9) Uani d . 1
C C15 0.1435(4) 0.5989(3) 0.3706(2) 0.0453(9) Uani d . 1
C C16 0.4313(5) 0.4423(4) 0.3746(2) 0.0552(10) Uani d . 1
C C17 0.3852(4) 0.3965(3) 0.2880(2) 0.0454(9) Uani d . 1
C C18 0.5152(4) 0.2913(4) 0.2496(2) 0.0523(9) Uani d . 1
C C19 0.0249(4) 0.7091(3) 0.4174(2) 0.0464(9) Uani d . 1
C C20 -0.0958(4) 0.8124(4) 0.3618(2) 0.0646(11) Uani d . 1
C C21 -0.2121(4) 0.9145(4) 0.4034(3) 0.0758(12) Uani d . 1
C C22 -0.2052(5) 0.9142(4) 0.5007(3) 0.0654(11) Uani d . 1
C C23 -0.0877(5) 0.8171(4) 0.5572(2) 0.0637(11) Uani d . 1
C C24 0.0276(4) 0.7149(4) 0.5153(2) 0.0565(10) Uani d . 1
H H1N 0.341(4) 0.569(4) 0.469(3) 0.088(13) Uiso d . 1
H H1 0.7889 -0.0171 -0.2007 0.138 Uiso calc R 1
H H2 0.6049 0.1352 -0.3105 0.127 Uiso calc R 1
H H3 0.3984 0.3205 -0.2607 0.087 Uiso calc R 1
H H5 0.5573 0.1920 0.0107 0.083 Uiso calc R 1
H H6 0.7655 0.0123 -0.0405 0.120 Uiso calc R 1
H H8 0.3891 0.4572 0.0733 0.056 Uiso calc R 1
H H10 -0.0570 0.3318 0.2088 0.061 Uiso calc R 1
H H11 -0.1236 0.2435 0.0725 0.066 Uiso calc R 1
H H14 -0.0063 0.5849 0.2614 0.061 Uiso calc R 1
H H20 -0.0978 0.8123 0.2955 0.077 Uiso calc R 1
H H21 -0.2934 0.9820 0.3661 0.091 Uiso calc R 1
H H23 -0.0851 0.8197 0.6231 0.076 Uiso calc R 1
H H24 0.1087 0.6486 0.5534 0.068 Uiso calc R 1

loop_
_atom_site_aniso_label
_atom_site_aniso_U_11
_atom_site_aniso_U_22
_atom_site_aniso_U_33
_atom_site_aniso_U_12
_atom_site_aniso_U_13
_atom_site_aniso_U_23
F1 0.0795(14) 0.0927(16) 0.0571(13) -0.0088(11) -0.0195(10) -0.0317(12)
F2 0.0902(16) 0.1170(19) 0.0978(18) 0.0286(14) -0.0049(13) -0.0559(15)
N1 0.0438(18) 0.072(2) 0.0430(18) 0.0041(15) -0.0170(15) -0.0201(17)
N2 0.056(2) 0.080(2) 0.075(2) 0.0135(17) -0.0077(17) -0.0212(18)
O1 0.0671(15) 0.0666(17) 0.0427(15) 0.0068(13) 0.0031(12) -0.0105(12)
O2 0.0550(16) 0.114(2) 0.0683(17) 0.0254(14) -0.0400(13) -0.0394(15)
C1 0.106(4) 0.082(4) 0.164(6) -0.009(3) 0.045(4) -0.058(4)
C2 0.115(4) 0.117(5) 0.104(4) -0.039(3) 0.047(3) -0.066(4)
C3 0.084(3) 0.087(3) 0.057(3) -0.021(2) 0.008(2) -0.035(2)
C4 0.051(2) 0.052(3) 0.054(2) -0.0088(19) 0.0041(19) -0.019(2)
C5 0.064(3) 0.057(3) 0.082(3) 0.005(2) 0.006(2) -0.014(2)
C6 0.079(3) 0.068(3) 0.146(5) 0.007(2) 0.013(3) -0.015(3)
C7 0.048(2) 0.045(2) 0.035(2) 0.0085(17) -0.0053(17) -0.0068(17)
C8 0.042(2) 0.057(2) 0.042(2) -0.0009(16) -0.0096(17) -0.0116(18)
C9 0.0370(19) 0.047(2) 0.037(2) 0.0060(16) -0.0094(16) -0.0104(17)
C10 0.036(2) 0.070(3) 0.047(2) 0.0004(18) -0.0065(16) -0.0163(19)
C11 0.043(2) 0.072(3) 0.056(2) -0.0035(18) -0.0134(18) -0.022(2)
C12 0.057(2) 0.057(3) 0.037(2) 0.0073(19) -0.0174(19) -0.0188(19)
C13 0.0364(19) 0.055(2) 0.038(2) 0.0000(17) -0.0052(16) -0.0094(17)
C14 0.0358(19) 0.074(3) 0.042(2) 0.0029(18) -0.0168(16) -0.0161(19)
C15 0.037(2) 0.059(2) 0.040(2) -0.0018(17) -0.0086(16) -0.0089(18)
C16 0.046(2) 0.073(3) 0.048(2) 0.002(2) -0.0134(18) -0.017(2)
C17 0.0361(19) 0.059(2) 0.041(2) 0.0034(17) -0.0096(15) -0.0115(18)
C18 0.044(2) 0.065(3) 0.047(2) -0.0014(19) -0.0131(17) -0.009(2)
C19 0.043(2) 0.058(2) 0.037(2) 0.0013(17) -0.0088(16) -0.0111(18)
C20 0.066(2) 0.079(3) 0.047(2) 0.015(2) -0.0161(19) -0.021(2)
C21 0.074(3) 0.082(3) 0.068(3) 0.022(2) -0.023(2) -0.023(2)
C22 0.057(3) 0.077(3) 0.066(3) 0.006(2) -0.002(2) -0.036(2)
C23 0.059(2) 0.088(3) 0.044(2) -0.001(2) -0.003(2) -0.019(2)
C24 0.049(2) 0.074(3) 0.045(2) 0.0025(19) -0.0073(17) -0.015(2)

loop_
_atom_type_symbol
_atom_type_description
_atom_type_scat_dispersion_real
_atom_type_scat_dispersion_imag
_atom_type_scat_source
O O 0.0106 0.0060 'International Tables Vol C Tables 4.2.6.8 and 6.1.1.4'
N N 0.0061 0.0033 'International Tables Vol C Tables 4.2.6.8 and 6.1.1.4'
F F 0.0171 0.0103 'International Tables Vol C Tables 4.2.6.8 and 6.1.1.4'
H H 0.0000 0.0000 'International Tables Vol C Tables 4.2.6.8 and 6.1.1.4'
C C 0.0033 0.0016 'International Tables Vol C Tables 4.2.6.8 and 6.1.1.4'

loop_
_geom_angle_atom_site_label_1
_geom_angle_atom_site_label_2
_geom_angle_atom_site_label_3
_geom_angle
_geom_angle_publ_flag
C7 O1 C4 116.7(2) ?
C15 N1 C16 124.1(3) yes
C15 N1 H1N 124(2) ?
C16 N1 H1N 112(2) ?
C17 C13 C14 118.6(3) ?
C17 C13 C9 121.4(3) ?
C14 C13 C9 119.9(3) ?
C24 C19 C20 117.9(3) ?
C24 C19 C15 122.6(3) ?
C20 C19 C15 119.5(3) ?
C14 C15 N1 118.3(3) yes
C14 C15 C19 124.1(3) ?
N1 C15 C19 117.6(3) ?
C10 C9 C8 119.1(3) ?
C10 C9 C13 120.3(3) ?
C8 C9 C13 120.5(3) ?
C15 C14 C13 121.7(3) ?
C15 C14 H14 119.1 ?
C13 C14 H14 119.1 ?
C8 C7 C12 118.0(3) ?
C8 C7 O1 121.9(3) ?
C12 C7 O1 119.8(3) ?
O2 C16 N1 119.7(3) ?
O2 C16 C17 124.7(3) ?
N1 C16 C17 115.6(3) ?
F1 C12 C11 120.2(3) ?
F1 C12 C7 117.6(3) ?
C11 C12 C7 122.2(3) ?
N2 C18 C17 179.6(4) yes
C12 C11 C10 119.3(3) ?
C12 C11 H11 120.3 ?
C10 C11 H11 120.3 ?
C23 C24 C19 121.3(3) ?
C23 C24 H24 119.4 ?
C19 C24 H24 119.4 ?
C13 C17 C16 121.6(3) ?
C13 C17 C18 122.6(3) ?
C16 C17 C18 115.9(3) ?
F2 C22 C23 118.7(3) ?
F2 C22 C21 119.1(4) ?
C23 C22 C21 122.2(3) ?
C21 C20 C19 121.1(3) ?
C21 C20 H20 119.4 ?
C19 C20 H20 119.4 ?
C11 C10 C9 120.1(3) ?
C11 C10 H10 119.9 ?
C9 C10 H10 119.9 ?
C7 C8 C9 121.1(3) ?
C7 C8 H8 119.4 ?
C9 C8 H8 119.4 ?
C5 C4 C3 121.6(3) ?
C5 C4 O1 122.0(3) ?
C3 C4 O1 116.4(3) ?
C22 C21 C20 118.5(3) ?
C22 C21 H21 120.7 ?
C20 C21 H21 120.7 ?
C22 C23 C24 119.0(3) ?
C22 C23 H23 120.5 ?
C24 C23 H23 120.5 ?
C4 C5 C6 119.2(4) ?
C4 C5 H5 120.4 ?
C6 C5 H5 120.4 ?
C4 C3 C2 118.4(4) ?
C4 C3 H3 120.8 ?
C2 C3 H3 120.8 ?
C2 C1 C6 119.5(5) ?
C2 C1 H1 120.3 ?
C6 C1 H1 120.3 ?
C5 C6 C1 120.7(5) ?
C5 C6 H6 119.6 ?
C1 C6 H6 119.6 ?
C1 C2 C3 120.6(5) ?
C1 C2 H2 119.7 ?
C3 C2 H2 119.7 ?

loop_
_geom_bond_atom_site_label_1
_geom_bond_atom_site_label_2
_geom_bond_distance
_geom_bond_publ_flag
F1 C12 1.361(3) yes
O1 C7 1.387(3) yes
O1 C4 1.398(3) ?
N1 C15 1.371(3) yes
N1 C16 1.390(4) yes
N1 H1N 0.94(3) ?
O2 C16 1.244(3) yes
C13 C17 1.378(4) yes
C13 C14 1.401(4) yes
C13 C9 1.486(4) ?
F2 C22 1.354(3) yes
C19 C24 1.384(4) ?
C19 C20 1.397(4) ?
C19 C15 1.476(4) ?
C15 C14 1.364(4) yes
C9 C10 1.390(4) ?
C9 C8 1.391(4) ?
C14 H14 0.9300 ?
C7 C8 1.371(4) ?
C7 C12 1.386(4) ?
C16 C17 1.429(4) ?
C12 C11 1.363(4) ?
C18 N2 1.147(3) yes
C18 C17 1.433(4) ?
C11 C10 1.377(4) ?
C11 H11 0.9300 ?
C24 C23 1.379(4) ?
C24 H24 0.9300 ?
C22 C23 1.361(4) ?
C22 C21 1.369(4) ?
C20 C21 1.380(4) ?
C20 H20 0.9300 ?
C10 H10 0.9300 ?
C8 H8 0.9300 ?
C4 C5 1.362(4) ?
C4 C3 1.376(4) ?
C21 H21 0.9300 ?
C23 H23 0.9300 ?
C5 C6 1.374(5) ?
C5 H5 0.9300 ?
C3 C2 1.388(5) ?
C3 H3 0.9300 ?
C1 C2 1.369(6) ?
C1 C6 1.374(6) ?
C1 H1 0.9300 ?
C6 H6 0.9300 ?
C2 H2 0.9300 ?

loop_
_geom_hbond_atom_site_label_D
_geom_hbond_atom_site_label_H
_geom_hbond_atom_site_label_A
_geom_hbond_site_symmetry_A
_geom_hbond_distance_DH
_geom_hbond_distance_HA
_geom_hbond_distance_DA
_geom_hbond_angle_DHA
_geom_hbond_publ_flag
N1 H1N O2 2_666 0.94(4) 1.85(4) 2.786(4) 175(3) yes
C24 H24 O2 2_666 0.93 2.42 3.191(4) 140 yes
C2 H2 F2 1_644 0.93 2.51 3.399(6) 159 yes

loop_
_geom_torsion_atom_site_label_1
_geom_torsion_atom_site_label_2
_geom_torsion_atom_site_label_3
_geom_torsion_atom_site_label_4
_geom_torsion
_geom_torsion_publ_flag
C16 N1 C15 C14 2.0(5) ?
C16 N1 C15 C19 -177.7(3) ?
C24 C19 C15 C14 153.2(3) yes
C20 C19 C15 C14 -26.7(5) ?
C24 C19 C15 N1 -27.1(4) ?
C20 C19 C15 N1 153.0(3) ?
C17 C13 C9 C10 123.0(3) ?
C14 C13 C9 C10 -55.4(4) ?
C17 C13 C9 C8 -56.5(4) ?
C14 C13 C9 C8 125.1(3) yes
N1 C15 C14 C13 -2.4(5) ?
C19 C15 C14 C13 177.3(3) ?
C17 C13 C14 C15 1.7(5) ?
C9 C13 C14 C15 -179.9(3) ?
C4 O1 C7 C8 103.8(3) yes
C4 O1 C7 C12 -81.8(3) ?
C15 N1 C16 O2 178.3(3) ?
C15 N1 C16 C17 -1.0(5) ?
C8 C7 C12 F1 -179.1(3) ?
O1 C7 C12 F1 6.4(4) ?
C8 C7 C12 C11 1.7(5) ?
O1 C7 C12 C11 -172.8(3) ?
F1 C12 C11 C10 -179.8(3) ?
C7 C12 C11 C10 -0.6(5) ?
C20 C19 C24 C23 1.4(5) ?
C15 C19 C24 C23 -178.5(3) ?
C14 C13 C17 C16 -0.6(5) ?
C9 C13 C17 C16 -179.0(3) ?
C14 C13 C17 C18 178.7(3) ?
C9 C13 C17 C18 0.3(5) ?
O2 C16 C17 C13 -179.0(3) ?
N1 C16 C17 C13 0.2(5) ?
O2 C16 C17 C18 1.6(5) ?
N1 C16 C17 C18 -179.1(3) ?
C24 C19 C20 C21 -1.7(5) ?
C15 C19 C20 C21 178.2(3) ?
C12 C11 C10 C9 -1.4(5) ?
C8 C9 C10 C11 2.3(5) ?
C13 C9 C10 C11 -177.2(3) ?
C12 C7 C8 C9 -0.8(4) ?
O1 C7 C8 C9 173.6(3) ?
C10 C9 C8 C7 -1.1(4) ?
C13 C9 C8 C7 178.4(3) ?
C7 O1 C4 C5 -43.2(4) ?
C7 O1 C4 C3 140.3(3) yes
F2 C22 C21 C20 179.6(3) ?
C23 C22 C21 C20 0.1(6) ?
C19 C20 C21 C22 1.0(5) ?
F2 C22 C23 C24 -179.9(3) ?
C21 C22 C23 C24 -0.5(6) ?
C19 C24 C23 C22 -0.4(5) ?
C3 C4 C5 C6 1.2(6) ?
O1 C4 C5 C6 -175.1(3) ?
C5 C4 C3 C2 -0.5(5) ?
O1 C4 C3 C2 176.1(3) ?
C4 C5 C6 C1 -1.1(6) ?
C2 C1 C6 C5 0.2(8) ?
C6 C1 C2 C3 0.5(8) ?
C4 C3 C2 C1 -0.4(7) ?

loop_
_cod_related_entry_id
_cod_related_entry_database
_cod_related_entry_code
1 ChemSpider 21133427
